data_2003307
loop_
_publ_author_name
'Kondo, M.'
'Kawata, S.'
'Kitagawa, S.'
'Kiso, H.'
'Munakata, M.'

_publ_section_title
;
 An Oxovanadium(IV) Complex Chelated by Dipyridyl Sulfide
;
_journal_issue 4
_journal_name_full 'Acta Crystallographica Section C'
_journal_page_first 567
_journal_page_last 569
_journal_paper_doi 10.1107/S0108270194008127
_journal_volume 51
_journal_year 1995
_chemical_compound_source 'chemical synthesis'
_chemical_formula_moiety '[V O Cl2 (C10 H8 N2 S)]'
_chemical_formula_sum 'C10 H8 Cl2 N2 O S V'
_chemical_formula_weight 326.09
_space_group_IT_number 2
_symmetry_cell_setting triclinic
_symmetry_space_group_name_Hall '-P 1'
_symmetry_space_group_name_H-M 'P -1'
_atom_type_scat_source IntTabIV
_cell_angle_alpha 101.77(2)
_cell_angle_beta 116.20(2)
_cell_angle_gamma 74.31(2)
_cell_formula_units_Z 2
_cell_length_a 7.847(2)
_cell_length_b 12.691(3)
_cell_length_c 7.395(2)
_cell_measurement_reflns_used 25
_cell_measurement_temperature 293
_cell_measurement_theta_max 16.6
_cell_measurement_theta_min 11.5
_cell_volume 633.1(3)
_diffrn_measurement_device 'Rigaku AFC-5R'
_diffrn_measurement_method \w-2\q
_diffrn_radiation_type 'Mo K\a'
_diffrn_radiation_wavelength 0.71069
_diffrn_reflns_av_R_equivalents 0.026
_diffrn_reflns_limit_h_max 10
_diffrn_reflns_limit_h_min 0
_diffrn_reflns_limit_k_max 15
_diffrn_reflns_limit_k_min -15
_diffrn_reflns_limit_l_max 8
_diffrn_reflns_limit_l_min -8
_diffrn_reflns_number 3129
_diffrn_reflns_theta_max 27.5
_diffrn_standards_decay_% -4.5
_diffrn_standards_interval_count 150
_diffrn_standards_number 3
_exptl_absorpt_coefficient_mu 1.326
_exptl_absorpt_correction_type none
_exptl_crystal_colour green
_exptl_crystal_density_diffrn 1.710
_exptl_crystal_description plate
_exptl_crystal_size_max 0.25
_exptl_crystal_size_mid 0.25
_exptl_crystal_size_min 0.20
_refine_diff_density_max 0.33
_refine_diff_density_min -0.26
_refine_ls_extinction_method none
_refine_ls_goodness_of_fit_obs 1.20
_refine_ls_hydrogen_treatment noref
_refine_ls_number_parameters 186
_refine_ls_number_reflns 1923
_refine_ls_R_factor_obs 0.035
_refine_ls_shift/esd_max 0.08
_refine_ls_structure_factor_coef F
_refine_ls_weighting_details w=1/[\s^2^(F)+0.000225F^2^]
_refine_ls_weighting_scheme calc
_refine_ls_wR_factor_obs 0.040
_reflns_number_observed 1923
_reflns_number_total 2917
_reflns_observed_criterion I>3\sI
_cod_data_source_file as1119.cif
_cod_data_source_block as1119a
_cod_depositor_comments
;
The following automatic conversions were performed:

'_refine_ls_weighting_scheme' value 'w=1/[\s^2^(F)+0.000225F^2^]' was
changed to 'calc'. New tag '_refine_ls_weighting_details' was
created. The value of the new tag was set to
'w=1/[\s^2^(F)+0.000225F^2^]'.

Automatic conversion script
Id: cif_fix_values 3143 2015-03-26 13:38:13Z robertas 
;
_cod_original_cell_volume 633.2(3)
_cod_database_code 2003307

loop_
_symmetry_equiv_pos_as_xyz
x,y,z
-x,-y,-z

loop_
_atom_site_label
_atom_site_fract_x
_atom_site_fract_y
_atom_site_fract_z
_atom_site_B_iso_or_equiv
V(1) .21741(8) .25220(5) .56366(8) 2.56(2)
Cl(1) .2204(1) .07135(7) .4329(1) 3.69(4)
Cl(2) .0999(1) .31037(7) .2444(1) 3.44(4)
S(1) .6610(1) .21148(7) .6877(1) 3.17(4)
O(1) .0424(3) .2999(2) .6270(4) 4.0(1)
N(1) .3718(4) .3814(2) .6735(4) 2.8(1)
N(2) .4233(4) .1900(2) .8389(4) 2.6(1)
C(1) .2900(6) .4883(3) .6935(6) 33.4(2)
C(2) .3930(7) .5692(3) .7506(6) 4.0(2)
C(3) .5863(7) .5415(3) .7891(6) 4.2(2)
C(4) .6750(6) .4322(3) .7747(6) 3.5(2)
C(5) .5634(5) .3548(3) .7168(5) 2.7(1)
C(6) .3779(6) .1649(3) .9765(5) 3.1(2)
C(7) .5160(6) .1195(3) 1.1501(6) 3.5(2)
C(8) .7078(6) .0984(3) 1.1820(6) 3.8(2)
C(9) .7578(6) .1250(3) 1.0428(5) 3.2(2)
C(10) .6110(5) .1715(3) .8738(5) 2.6(1)
H(1) .167(5) .497(3) .669(5) 2.5(7)
H(2) .326(5) .637(3) .757(5) 2.5(7)
H(3) .645(6) .597(3) .821(6) 5(1)
H(4) .794(6) .411(3) .794(6) 4(1)
H(6) .252(5) .174(2) .947(5) 2.0(7)
H(7) .478(6) .100(3) 1.242(6) 5(1)
H(8) .803(5) .070(3) 1.301(5) 3.4(8)
H(9) .879(5) .113(3) 1.054(5) 2.3(7)

loop_
_geom_angle_atom_site_label_1
_geom_angle_atom_site_label_2
_geom_angle_atom_site_label_3
_geom_angle
_geom_angle_publ_flag
Cl(1) V(1) Cl(2) 91.98(4) yes
Cl(1) V(1) O(1) 110.50(10) yes
Cl(1) V(1) N(1) 146.31(8) yes
Cl(1) V(1) N(2) 86.00(8) yes
Cl(2) V(1) O(1) 103.30(10) yes
Cl(2) V(1) N(1) 86.86(8) yes
Cl(2) V(1) N(2) 157.93(8) yes
O(1) V(1) N(1) 102.40(10) yes
O(1) V(1) N(2) 98.00(10) yes
N(1) V(1) N(2) 82.80(10) yes
C(5) S(1) C(10) 97.20(10) yes
V(1) N(1) C(1) 124.3(2) yes
V(1) N(1) C(5) 117.6(2) yes
C(1) N(1) C(5) 118.0(3) yes
V(1) N(2) C(6) 124.1(2) yes
V(1) N(2) C(10) 117.6(2) yes
C(6) N(2) C(10) 118.3(3) yes
N(1) C(1) C(2) 122.2(4) yes
N(1) C(1) H(1) 111(2) no
C(2) C(1) H(1) 127(2) no
C(1) C(2) C(3) 119.9(4) yes
C(1) C(2) H(2) 115(2) no
C(3) C(2) H(2) 125(2) no
C(2) C(3) C(4) 119.7(4) yes
C(2) C(3) H(3) 116(3) no
C(4) C(3) H(3) 124(3) no
C(3) C(4) C(5) 118.1(4) yes
C(3) C(4) H(4) 123(3) no
C(5) C(4) H(4) 119(3) no
S(1) C(5) N(1) 115.3(2) yes
S(1) C(5) C(4) 122.0(3) yes
N(1) C(5) C(4) 122.7(3) yes
N(2) C(6) C(7) 122.4(4) yes
N(2) C(6) H(6) 117(2) no
C(7) C(6) H(6) 120(2) no
C(6) C(7) C(8) 118.7(4) yes
C(6) C(7) H(7) 120(2) no
C(8) C(7) H(7) 121(2) no
C(7) C(8) C(9) 119.7(4) yes
C(7) C(8) H(8) 120(2) no
C(9) C(8) H(8) 120(2) no
C(8) C(9) C(10) 118.1(4) yes
C(8) C(9) H(9) 124(2) no
C(10) C(9) H(9) 118(2) yes
S(1) C(10) N(2) 115.8(2) yes
S(1) C(10) C(9) 121.5(3) yes
N(2) C(10) C(9) 122.7(3) yes

loop_
_geom_bond_atom_site_label_1
_geom_bond_atom_site_label_2
_geom_bond_distance
_geom_bond_publ_flag
V(1) Cl(1) 2.3000(10) yes
V(1) Cl(2) 2.3220(10) yes
V(1) O(1) 1.573(2) yes
V(1) N(1) 2.116(3) yes
V(1) N(2) 2.107(3) yes
S(1) C(5) 1.781(3) yes
S(1) C(10) 1.782(3) yes
N(1) C(1) 1.344(4) yes
N(1) C(5) 1.350(4) yes
N(2) C(6) 1.333(4) yes
N(2) C(10) 1.339(4) yes
C(1) C(2) 1.364(5) yes
C(1) H(1) 0.88(3) no
C(2) C(3) 1.370(6) yes
C(2) H(2) 0.88(3) no
C(3) C(4) 1.379(6) yes
C(3) H(3) 0.88(4) no
C(4) C(5) 1.371(5) yes
C(4) H(4) 0.85(4) no
C(6) C(7) 1.375(5) yes
C(6) H(6) 0.89(3) no
C(7) C(8) 1.373(6) yes
C(7) H(7) 0.95(4) no
C(8) C(9) 1.378(5) yes
C(8) H(8) 0.93(3) no
C(9) C(10) 1.378(5) yes
C(9) H(9) 0.89(3) no
